data_4331894
loop_
_publ_author_name
'Yamashita, Fumikazu'
'Kuniyasu, Hitoshi'
'Terao, Jun'
'Kambe, Nobuaki'

_publ_section_title
;
 cis-to-trans Isomerization Promoted by Pyridine as a Crucial Step for the
 Selective Preparation oftrans-Pt(SAr)(Cl)(PAr&#x2018;3)2
;
_journal_issue 3
_journal_name_full 'Inorganic Chemistry'
_journal_page_first 1399
_journal_page_last 1404
_journal_paper_doi 10.1021/ic051780l
_journal_volume 45
_journal_year 2006
_chemical_formula_sum 'C43 H36 Br Cl3 P2 Pt S'
_chemical_formula_weight 1028.12
_space_group_IT_number 2
_symmetry_cell_setting triclinic
_symmetry_Int_Tables_number 2
_symmetry_space_group_name_Hall '-P 1'
_symmetry_space_group_name_H-M 'P -1'
_cell_angle_alpha 76.714(2)
_cell_angle_beta 88.574(2)
_cell_angle_gamma 79.061(3)
_cell_formula_units_Z 2
_cell_length_a 11.6513(5)
_cell_length_b 12.5267(8)
_cell_length_c 14.5392(8)
_cell_measurement_reflns_used 15900
_cell_measurement_temperature 296.2
_cell_measurement_theta_max 27.5
_cell_measurement_theta_min 2.2
_cell_volume 2027.32(19)
_computing_cell_refinement PROCESS-AUTO
_computing_data_collection PROCESS-AUTO
_computing_data_reduction 'teXsan Ver. 1.11'
_computing_publication_material 'teXsan Ver. 1.11'
_computing_structure_refinement 'teXsan Ver. 1.10'
_computing_structure_solution 'DIRDIF94 (PATTY)'
_diffrn_detector_area_resol_mean 10.00
_diffrn_measured_fraction_theta_full 0.9935
_diffrn_measured_fraction_theta_max 0.9935
_diffrn_measurement_device_type 'Rigaku RAXIS-RAPID Imaging Plate'
_diffrn_measurement_method \w
_diffrn_radiation_type 'Mo K\a'
_diffrn_radiation_wavelength 0.7107
_diffrn_reflns_av_R_equivalents 0.030
_diffrn_reflns_limit_h_max 14
_diffrn_reflns_limit_h_min -15
_diffrn_reflns_limit_k_max 16
_diffrn_reflns_limit_k_min -16
_diffrn_reflns_limit_l_max 18
_diffrn_reflns_limit_l_min -18
_diffrn_reflns_number 19612
_diffrn_reflns_theta_full 27.48
_diffrn_reflns_theta_max 27.48
_exptl_absorpt_coefficient_mu 4.794
_exptl_absorpt_correction_T_max 0.487
_exptl_absorpt_correction_T_min 0.236
_exptl_absorpt_correction_type multi-scan
_exptl_absorpt_process_details '(Higashi, 1995)'
_exptl_crystal_colour yellow
_exptl_crystal_density_diffrn 1.684
_exptl_crystal_density_method 'not measured'
_exptl_crystal_description prism
_exptl_crystal_size_max 0.750
_exptl_crystal_size_mid 0.200
_exptl_crystal_size_min 0.150
_refine_diff_density_max 2.66
_refine_diff_density_min -1.87
_refine_ls_extinction_method none
_refine_ls_goodness_of_fit_ref 1.913
_refine_ls_hydrogen_treatment noref
_refine_ls_number_parameters 460
_refine_ls_number_reflns 8358
_refine_ls_R_factor_gt 0.0403
_refine_ls_shift/su_max 0.0115
_refine_ls_structure_factor_coef Fsqd
_refine_ls_weighting_details 'w = 1/[\s^2^(Fo^2^) + (0.05000(Max(Fo^2^,0) + 2Fc^2^)/3)^2^]'
_refine_ls_weighting_scheme calc
_refine_ls_wR_factor_ref 0.1149
_reflns_number_gt 8358
_reflns_number_total 9213
_reflns_threshold_expression F^2^>2.0\s(F^2^)
_cod_data_source_file ic051780lsup1.cif
_cod_data_source_block yama4
_cod_original_cell_volume 2027.3(2)
_cod_original_sg_symbol_H-M 'P -1         '
_cod_original_formula_sum 'C43 H36 Br Cl3 P2 Pt S '
_cod_database_code 4331894

loop_
_symmetry_equiv_pos_as_xyz
x,y,z
-x,-y,-z

loop_
_atom_site_label
_atom_site_type_symbol
_atom_site_fract_x
_atom_site_fract_y
_atom_site_fract_z
_atom_site_U_iso_or_equiv
_atom_site_adp_type
_atom_site_occupancy
_atom_site_calc_flag
Pt Pt 0.34656(2) 0.20511(2) 0.21585(1) 0.02746(6) Uani 1.00 d
Br Br 0.38737(7) 0.69439(7) 0.44482(5) 0.0652(2) Uani 1.00 d
Cl(1) Cl 0.4052(1) 0.0106(1) 0.25639(10) 0.0382(3) Uani 1.00 d
Cl(2) Cl 0.2409(4) 0.2965(3) 0.6280(3) 0.144(1) Uani 1.00 d
Cl(3) Cl 0.2978(2) 0.1553(2) 0.8126(2) 0.0933(9) Uani 1.00 d
S S 0.2952(1) 0.3953(1) 0.15807(10) 0.0369(3) Uani 1.00 d
P(1) P 0.5447(1) 0.2134(1) 0.20767(8) 0.0263(3) Uani 1.00 d
P(2) P 0.1476(1) 0.1976(1) 0.21321(9) 0.0309(3) Uani 1.00 d
C(1) C 0.3287(5) 0.4687(5) 0.2411(4) 0.037(1) Uani 1.00 d
C(2) C 0.3338(6) 0.5815(5) 0.2062(4) 0.044(2) Uani 1.00 d
C(3) C 0.3508(6) 0.6478(5) 0.2668(4) 0.048(2) Uani 1.00 d
C(4) C 0.3649(5) 0.6015(5) 0.3622(4) 0.046(2) Uani 1.00 d
C(5) C 0.3606(6) 0.4900(6) 0.3986(4) 0.051(2) Uani 1.00 d
C(6) C 0.3438(6) 0.4241(5) 0.3381(4) 0.048(2) Uani 1.00 d
C(7) C 0.6276(5) 0.1193(4) 0.3096(3) 0.031(1) Uani 1.00 d
C(8) C 0.7372(5) 0.0540(5) 0.3024(4) 0.042(2) Uani 1.00 d
C(9) C 0.7951(6) -0.0168(6) 0.3819(5) 0.053(2) Uani 1.00 d
C(10) C 0.7446(7) -0.0221(6) 0.4699(5) 0.056(2) Uani 1.00 d
C(11) C 0.6369(7) 0.0427(6) 0.4777(4) 0.053(2) Uani 1.00 d
C(12) C 0.5783(5) 0.1121(5) 0.3989(4) 0.041(1) Uani 1.00 d
C(13) C 0.5925(4) 0.3456(4) 0.2012(3) 0.032(1) Uani 1.00 d
C(14) C 0.5843(5) 0.4240(5) 0.1153(4) 0.041(1) Uani 1.00 d
C(15) C 0.6191(7) 0.5249(6) 0.1089(5) 0.054(2) Uani 1.00 d
C(16) C 0.6612(8) 0.5484(6) 0.1878(6) 0.064(2) Uani 1.00 d
C(17) C 0.6676(9) 0.4716(7) 0.2742(6) 0.070(3) Uani 1.00 d
C(18) C 0.6347(7) 0.3716(6) 0.2795(4) 0.054(2) Uani 1.00 d
C(19) C 0.6067(4) 0.1748(4) 0.1014(3) 0.029(1) Uani 1.00 d
C(20) C 0.5386(5) 0.1365(5) 0.0418(4) 0.039(1) Uani 1.00 d
C(21) C 0.5855(6) 0.1074(6) -0.0387(4) 0.047(2) Uani 1.00 d
C(22) C 0.6981(6) 0.1163(5) -0.0631(4) 0.045(2) Uani 1.00 d
C(23) C 0.7656(5) 0.1571(6) -0.0074(4) 0.044(2) Uani 1.00 d
C(24) C 0.7196(5) 0.1864(5) 0.0748(4) 0.039(1) Uani 1.00 d
C(25) C 0.0767(4) 0.2820(5) 0.1037(4) 0.034(1) Uani 1.00 d
C(26) C -0.0371(5) 0.3436(5) 0.1001(4) 0.043(2) Uani 1.00 d
C(27) C -0.0922(5) 0.3958(6) 0.0135(5) 0.049(2) Uani 1.00 d
C(28) C -0.0345(6) 0.3892(6) -0.0706(5) 0.052(2) Uani 1.00 d
C(29) C 0.0781(6) 0.3306(6) -0.0663(4) 0.053(2) Uani 1.00 d
C(30) C 0.1342(5) 0.2777(6) 0.0191(4) 0.047(2) Uani 1.00 d
C(31) C 0.1069(4) 0.0623(5) 0.2185(4) 0.036(1) Uani 1.00 d
C(32) C 0.1441(5) -0.0291(5) 0.2943(4) 0.042(2) Uani 1.00 d
C(33) C 0.1106(6) -0.1303(5) 0.2988(5) 0.049(2) Uani 1.00 d
C(34) C 0.0393(6) -0.1445(6) 0.2303(5) 0.054(2) Uani 1.00 d
C(35) C 0.0003(6) -0.0532(6) 0.1549(5) 0.051(2) Uani 1.00 d
C(36) C 0.0342(5) 0.0471(5) 0.1485(4) 0.044(2) Uani 1.00 d
C(37) C 0.0625(4) 0.2473(5) 0.3077(4) 0.036(1) Uani 1.00 d
C(38) C 0.0763(7) 0.3474(7) 0.3277(6) 0.069(3) Uani 1.00 d
C(39) C 0.0125(8) 0.3869(8) 0.3979(7) 0.086(3) Uani 1.00 d
C(40) C -0.0690(8) 0.3306(8) 0.4481(6) 0.072(3) Uani 1.00 d
C(41) C -0.0830(8) 0.2328(8) 0.4278(6) 0.073(3) Uani 1.00 d
C(42) C -0.0196(7) 0.1915(6) 0.3576(5) 0.057(2) Uani 1.00 d
C(43) C 0.3500(8) 0.2037(8) 0.7000(8) 0.090(4) Uani 1.00 d
H(1) H 0.3254 0.6144 0.1367 0.0525 Uiso 1.00 calc
H(2) H 0.3527 0.7286 0.2415 0.0574 Uiso 1.00 calc
H(3) H 0.3696 0.4574 0.4684 0.0614 Uiso 1.00 calc
H(4) H 0.3423 0.3432 0.3640 0.0582 Uiso 1.00 calc
H(5) H 0.7741 0.0581 0.2393 0.0501 Uiso 1.00 calc
H(6) H 0.8729 -0.0636 0.3759 0.0644 Uiso 1.00 calc
H(7) H 0.7864 -0.0726 0.5275 0.0666 Uiso 1.00 calc
H(8) H 0.6010 0.0395 0.5410 0.0636 Uiso 1.00 calc
H(9) H 0.4999 0.1577 0.4056 0.0495 Uiso 1.00 calc
H(10) H 0.5528 0.4070 0.0578 0.0487 Uiso 1.00 calc
H(11) H 0.6142 0.5779 0.0501 0.0646 Uiso 1.00 calc
H(12) H 0.6874 0.6208 0.1833 0.0775 Uiso 1.00 calc
H(13) H 0.6947 0.4891 0.3293 0.0839 Uiso 1.00 calc
H(14) H 0.6413 0.3157 0.3416 0.0650 Uiso 1.00 calc
H(15) H 0.4557 0.1306 0.0581 0.0473 Uiso 1.00 calc
H(16) H 0.5366 0.0794 -0.0798 0.0558 Uiso 1.00 calc
H(17) H 0.7315 0.0934 -0.1215 0.0537 Uiso 1.00 calc
H(18) H 0.8470 0.1655 -0.0259 0.0531 Uiso 1.00 calc
H(19) H 0.7685 0.2160 0.1149 0.0469 Uiso 1.00 calc
H(20) H -0.0789 0.3499 0.1602 0.0513 Uiso 1.00 calc
H(21) H -0.1741 0.4387 0.0115 0.0589 Uiso 1.00 calc
H(22) H -0.0743 0.4266 -0.1328 0.0633 Uiso 1.00 calc
H(23) H 0.1205 0.3261 -0.1264 0.0638 Uiso 1.00 calc
H(24) H 0.2164 0.2360 0.0203 0.0557 Uiso 1.00 calc
H(25) H 0.1951 -0.0210 0.3454 0.0510 Uiso 1.00 calc
H(26) H 0.1389 -0.1946 0.3527 0.0586 Uiso 1.00 calc
H(27) H 0.0162 -0.2181 0.2342 0.0647 Uiso 1.00 calc
H(28) H -0.0527 -0.0613 0.1050 0.0622 Uiso 1.00 calc
H(29) H 0.0067 0.1102 0.0939 0.0520 Uiso 1.00 calc
H(30) H 0.1329 0.3900 0.2915 0.0839 Uiso 1.00 calc
H(31) H 0.0246 0.4588 0.4127 0.1023 Uiso 1.00 calc
H(32) H -0.1157 0.3601 0.4981 0.0875 Uiso 1.00 calc
H(33) H -0.1404 0.1903 0.4643 0.0876 Uiso 1.00 calc
H(34) H -0.0331 0.1212 0.3428 0.0696 Uiso 1.00 calc
H(35) H 0.3985 0.2532 0.6566 0.1605 Uiso 1.00 calc
H(36) H 0.3769 0.1413 0.6726 0.1074 Uiso 1.00 calc

loop_
_atom_site_aniso_label
_atom_site_aniso_U_11
_atom_site_aniso_U_22
_atom_site_aniso_U_33
_atom_site_aniso_U_12
_atom_site_aniso_U_13
_atom_site_aniso_U_23
Pt 0.0246(1) 0.0318(1) 0.0264(1) -0.00533(7) 0.00052(7) -0.00748(7)
Br 0.0734(5) 0.0711(5) 0.0586(4) -0.0076(4) -0.0058(3) -0.0343(4)
Cl(1) 0.0341(6) 0.0327(6) 0.0463(7) -0.0036(5) 0.0005(5) -0.0083(5)
Cl(2) 0.163(3) 0.073(2) 0.187(4) -0.021(2) -0.066(3) -0.005(2)
Cl(3) 0.084(2) 0.076(1) 0.133(2) -0.022(1) 0.017(1) -0.046(1)
S 0.0383(7) 0.0339(7) 0.0354(6) -0.0037(5) -0.0053(5) -0.0035(5)
P(1) 0.0254(6) 0.0316(6) 0.0245(5) -0.0086(5) 0.0010(4) -0.0094(5)
P(2) 0.0242(6) 0.0380(7) 0.0315(6) -0.0064(5) 0.0001(5) -0.0098(5)
C(1) 0.031(3) 0.037(3) 0.038(3) 0.000(2) 0.001(2) -0.007(2)
C(2) 0.055(3) 0.038(3) 0.036(3) -0.006(3) -0.001(2) -0.006(2)
C(3) 0.058(4) 0.037(3) 0.046(3) -0.004(3) 0.002(3) -0.010(2)
C(4) 0.046(3) 0.048(4) 0.046(3) 0.000(3) -0.003(3) -0.021(3)
C(5) 0.061(4) 0.052(4) 0.037(3) -0.001(3) -0.002(3) -0.010(3)
C(6) 0.066(4) 0.036(3) 0.037(3) -0.006(3) -0.005(3) 0.000(2)
C(7) 0.035(3) 0.035(3) 0.027(2) -0.013(2) -0.002(2) -0.008(2)
C(8) 0.035(3) 0.048(3) 0.040(3) -0.004(2) -0.002(2) -0.011(2)
C(9) 0.050(4) 0.047(4) 0.057(4) 0.007(3) -0.017(3) -0.010(3)
C(10) 0.068(4) 0.049(4) 0.045(3) -0.010(3) -0.025(3) 0.000(3)
C(11) 0.070(4) 0.062(4) 0.028(3) -0.022(3) -0.004(3) -0.005(3)
C(12) 0.040(3) 0.049(3) 0.033(3) -0.006(2) -0.003(2) -0.007(2)
C(13) 0.030(2) 0.040(3) 0.029(2) -0.010(2) 0.007(2) -0.011(2)
C(14) 0.048(3) 0.035(3) 0.040(3) -0.011(2) 0.008(2) -0.008(2)
C(15) 0.065(4) 0.040(3) 0.058(4) -0.018(3) 0.014(3) -0.008(3)
C(16) 0.080(5) 0.048(4) 0.079(5) -0.032(4) 0.016(4) -0.027(4)
C(17) 0.102(7) 0.065(5) 0.059(4) -0.042(5) -0.009(4) -0.022(4)
C(18) 0.075(5) 0.053(4) 0.043(3) -0.025(3) -0.005(3) -0.020(3)
C(19) 0.029(2) 0.034(3) 0.027(2) -0.009(2) 0.004(2) -0.009(2)
C(20) 0.042(3) 0.048(3) 0.034(3) -0.018(3) 0.001(2) -0.013(2)
C(21) 0.059(4) 0.053(4) 0.036(3) -0.020(3) 0.006(3) -0.020(3)
C(22) 0.052(3) 0.048(3) 0.035(3) -0.005(3) 0.010(2) -0.015(2)
C(23) 0.033(3) 0.062(4) 0.038(3) -0.010(3) 0.014(2) -0.016(3)
C(24) 0.033(3) 0.050(3) 0.037(3) -0.008(2) 0.005(2) -0.015(2)
C(25) 0.028(2) 0.041(3) 0.035(3) -0.008(2) -0.004(2) -0.011(2)
C(26) 0.036(3) 0.041(3) 0.050(3) -0.008(2) -0.004(2) -0.005(2)
C(27) 0.034(3) 0.049(4) 0.057(4) 0.001(3) -0.013(3) -0.002(3)
C(28) 0.052(4) 0.057(4) 0.044(3) -0.011(3) -0.014(3) -0.001(3)
C(29) 0.051(4) 0.070(5) 0.035(3) -0.008(3) 0.000(3) -0.005(3)
C(30) 0.035(3) 0.066(4) 0.038(3) -0.004(3) -0.005(2) -0.014(3)
C(31) 0.025(2) 0.043(3) 0.039(3) -0.007(2) 0.004(2) -0.010(2)
C(32) 0.037(3) 0.051(3) 0.040(3) -0.010(2) 0.004(2) -0.009(2)
C(33) 0.050(3) 0.041(3) 0.054(4) -0.010(3) 0.010(3) -0.008(3)
C(34) 0.047(4) 0.051(4) 0.072(4) -0.021(3) 0.016(3) -0.021(3)
C(35) 0.038(3) 0.061(4) 0.062(4) -0.013(3) 0.001(3) -0.024(3)
C(36) 0.039(3) 0.046(3) 0.048(3) -0.006(2) -0.012(2) -0.016(3)
C(37) 0.028(2) 0.052(3) 0.031(2) -0.006(2) 0.002(2) -0.016(2)
C(38) 0.061(4) 0.079(5) 0.088(5) -0.031(4) 0.040(4) -0.053(5)
C(39) 0.087(6) 0.098(7) 0.105(7) -0.044(5) 0.043(5) -0.073(6)
C(40) 0.074(5) 0.092(6) 0.061(4) -0.019(5) 0.030(4) -0.040(4)
C(41) 0.069(5) 0.088(6) 0.068(5) -0.028(4) 0.044(4) -0.023(4)
C(42) 0.062(4) 0.054(4) 0.063(4) -0.019(3) 0.018(3) -0.022(3)
C(43) 0.081(7) 0.070(6) 0.122(9) -0.016(5) 0.015(6) -0.027(6)

loop_
_atom_type_symbol
_atom_type_description
_atom_type_scat_dispersion_real
_atom_type_scat_dispersion_imag
_atom_type_scat_source
C C 0.003 0.002
;International Tables for Crystallography
(1992, Vol. C, Tables 4.2.6.8 and 6.1.1.1)
;
H H 0.000 0.000
;International Tables for Crystallography
(1992, Vol. C, Table 6.1.1.2)
;
Br Br -0.290 2.459
;International Tables for Crystallography
(1992, Vol. C, Tables 4.2.6.8 and 6.1.1.1)
;
Cl Cl 0.148 0.159
;International Tables for Crystallography
(1992, Vol. C, Tables 4.2.6.8 and 6.1.1.1)
;
P P 0.102 0.094
;International Tables for Crystallography
(1992, Vol. C, Tables 4.2.6.8 and 6.1.1.1)
;
Pt Pt -1.703 8.390
;International Tables for Crystallography
(1992, Vol. C, Tables 4.2.6.8 and 6.1.1.1)
;
S S 0.125 0.123
;International Tables for Crystallography
(1992, Vol. C, Tables 4.2.6.8 and 6.1.1.1)
;

loop_
_geom_angle_atom_site_label_1
_geom_angle_atom_site_label_2
_geom_angle_atom_site_label_3
_geom_angle
_geom_angle_publ_flag
Cl(1) Pt S 173.24(5) yes
Cl(1) Pt P(1) 86.72(4) yes
Cl(1) Pt P(2) 93.58(5) yes
S Pt P(1) 91.42(5) yes
S Pt P(2) 87.85(5) yes
P(1) Pt P(2) 176.18(4) yes
Pt S C(1) 111.2(2) yes
Pt P(1) C(7) 111.8(2) yes
Pt P(1) C(13) 120.4(2) yes
Pt P(1) C(19) 110.6(2) yes
C(7) P(1) C(13) 103.2(2) yes
C(7) P(1) C(19) 108.0(2) yes
C(13) P(1) C(19) 101.8(2) yes
Pt P(2) C(25) 111.3(2) yes
Pt P(2) C(31) 118.2(2) yes
Pt P(2) C(37) 115.1(2) yes
C(25) P(2) C(31) 102.1(2) yes
C(25) P(2) C(37) 105.5(2) yes
C(31) P(2) C(37) 103.1(3) yes
S C(1) C(2) 116.5(4) yes
S C(1) C(6) 124.9(5) yes
C(2) C(1) C(6) 118.5(5) yes
C(1) C(2) C(3) 120.7(5) yes
C(1) C(2) H(1) 119.6 no
C(3) C(2) H(1) 119.7 no
C(2) C(3) C(4) 119.5(6) yes
C(2) C(3) H(2) 120.3 no
C(4) C(3) H(2) 120.3 no
Br C(4) C(3) 118.9(5) yes
Br C(4) C(5) 120.1(5) yes
C(3) C(4) C(5) 121.0(6) yes
C(4) C(5) C(6) 119.5(6) yes
C(4) C(5) H(3) 120.4 no
C(6) C(5) H(3) 120.2 no
C(1) C(6) C(5) 120.9(6) yes
C(1) C(6) H(4) 119.5 no
C(5) C(6) H(4) 119.6 no
P(1) C(7) C(8) 123.2(4) yes
P(1) C(7) C(12) 118.3(4) yes
C(8) C(7) C(12) 118.4(5) yes
C(7) C(8) C(9) 120.6(5) yes
C(7) C(8) H(5) 119.7 no
C(9) C(8) H(5) 119.6 no
C(8) C(9) C(10) 119.9(6) yes
C(8) C(9) H(6) 120.0 no
C(10) C(9) H(6) 120.1 no
C(9) C(10) C(11) 119.8(6) yes
C(9) C(10) H(7) 120.1 no
C(11) C(10) H(7) 120.1 no
C(10) C(11) C(12) 120.6(6) yes
C(10) C(11) H(8) 119.8 no
C(12) C(11) H(8) 119.6 no
C(7) C(12) C(11) 120.6(6) yes
C(7) C(12) H(9) 119.7 no
C(11) C(12) H(9) 119.7 no
P(1) C(13) C(14) 119.4(4) yes
P(1) C(13) C(18) 122.0(4) yes
C(14) C(13) C(18) 118.5(5) yes
C(13) C(14) C(15) 120.4(6) yes
C(13) C(14) H(10) 119.6 no
C(15) C(14) H(10) 119.9 no
C(14) C(15) C(16) 119.8(6) yes
C(14) C(15) H(11) 120.3 no
C(16) C(15) H(11) 119.9 no
C(15) C(16) C(17) 120.1(6) yes
C(15) C(16) H(12) 120.0 no
C(17) C(16) H(12) 119.8 no
C(16) C(17) C(18) 119.6(7) yes
C(16) C(17) H(13) 119.9 no
C(18) C(17) H(13) 120.5 no
C(13) C(18) C(17) 121.4(7) yes
C(13) C(18) H(14) 119.2 no
C(17) C(18) H(14) 119.4 no
P(1) C(19) C(20) 120.2(4) yes
P(1) C(19) C(24) 121.3(4) yes
C(20) C(19) C(24) 118.4(5) yes
C(19) C(20) C(21) 120.2(5) yes
C(19) C(20) H(15) 119.8 no
C(21) C(20) H(15) 120.0 no
C(20) C(21) C(22) 121.0(6) yes
C(20) C(21) H(16) 119.3 no
C(22) C(21) H(16) 119.6 no
C(21) C(22) C(23) 119.9(5) yes
C(21) C(22) H(17) 120.0 no
C(23) C(22) H(17) 120.1 no
C(22) C(23) C(24) 119.8(5) yes
C(22) C(23) H(18) 120.0 no
C(24) C(23) H(18) 120.1 no
C(19) C(24) C(23) 120.6(5) yes
C(19) C(24) H(19) 119.7 no
C(23) C(24) H(19) 119.7 no
P(2) C(25) C(26) 122.5(4) yes
P(2) C(25) C(30) 118.6(4) yes
C(26) C(25) C(30) 118.6(5) yes
C(25) C(26) C(27) 120.1(6) yes
C(25) C(26) H(20) 119.9 no
C(27) C(26) H(20) 120.0 no
C(26) C(27) C(28) 120.7(6) yes
C(26) C(27) H(21) 119.7 no
C(28) C(27) H(21) 119.6 no
C(27) C(28) C(29) 118.7(6) yes
C(27) C(28) H(22) 120.6 no
C(29) C(28) H(22) 120.7 no
C(28) C(29) C(30) 121.5(6) yes
C(28) C(29) H(23) 119.2 no
C(30) C(29) H(23) 119.3 no
C(25) C(30) C(29) 120.3(6) yes
C(25) C(30) H(24) 119.8 no
C(29) C(30) H(24) 119.9 no
P(2) C(31) C(32) 121.0(4) yes
P(2) C(31) C(36) 121.3(4) yes
C(32) C(31) C(36) 117.6(5) yes
C(31) C(32) C(33) 120.6(6) yes
C(31) C(32) H(25) 119.7 no
C(33) C(32) H(25) 119.7 no
C(32) C(33) C(34) 121.4(6) yes
C(32) C(33) H(26) 119.4 no
C(34) C(33) H(26) 119.2 no
C(33) C(34) C(35) 118.4(6) yes
C(33) C(34) H(27) 120.6 no
C(35) C(34) H(27) 120.9 no
C(34) C(35) C(36) 120.9(6) yes
C(34) C(35) H(28) 119.8 no
C(36) C(35) H(28) 119.4 no
C(31) C(36) C(35) 121.0(6) yes
C(31) C(36) H(29) 119.5 no
C(35) C(36) H(29) 119.5 no
P(2) C(37) C(38) 119.2(4) yes
P(2) C(37) C(42) 122.5(5) yes
C(38) C(37) C(42) 118.2(5) yes
C(37) C(38) C(39) 120.3(7) yes
C(37) C(38) H(30) 119.6 no
C(39) C(38) H(30) 120.1 no
C(38) C(39) C(40) 121.3(7) yes
C(38) C(39) H(31) 119.4 no
C(40) C(39) H(31) 119.3 no
C(39) C(40) C(41) 118.3(6) yes
C(39) C(40) H(32) 121.0 no
C(41) C(40) H(32) 120.7 no
C(40) C(41) C(42) 121.3(7) yes
C(40) C(41) H(33) 119.2 no
C(42) C(41) H(33) 119.5 no
C(37) C(42) C(41) 120.6(7) yes
C(37) C(42) H(34) 119.7 no
C(41) C(42) H(34) 119.8 no
Cl(2) C(43) Cl(3) 111.0(5) yes
Cl(2) C(43) H(35) 79.4 no
Cl(2) C(43) H(36) 109.2 no
Cl(3) C(43) H(35) 149.7 no
Cl(3) C(43) H(36) 108.7 no
H(35) C(43) H(36) 93.4 no

loop_
_geom_bond_atom_site_label_1
_geom_bond_atom_site_label_2
_geom_bond_distance
_geom_bond_publ_flag
Pt Cl(1) 2.341(1) yes
Pt S 2.303(1) yes
Pt P(1) 2.329(1) yes
Pt P(2) 2.339(1) yes
Br C(4) 1.907(6) yes
Cl(2) C(43) 1.73(1) yes
Cl(3) C(43) 1.75(1) yes
S C(1) 1.768(6) yes
P(1) C(7) 1.832(5) yes
P(1) C(13) 1.827(5) yes
P(1) C(19) 1.817(5) yes
P(2) C(25) 1.816(5) yes
P(2) C(31) 1.829(6) yes
P(2) C(37) 1.830(5) yes
C(1) C(2) 1.401(8) yes
C(1) C(6) 1.394(8) yes
C(2) C(3) 1.383(9) yes
C(2) H(1) 0.999 no
C(3) C(4) 1.376(9) yes
C(3) H(2) 0.999 no
C(4) C(5) 1.385(9) yes
C(5) C(6) 1.378(9) yes
C(5) H(3) 1.003 no
C(6) H(4) 1.000 no
C(7) C(8) 1.395(8) yes
C(7) C(12) 1.397(7) yes
C(8) C(9) 1.385(9) yes
C(8) H(5) 0.998 no
C(9) C(10) 1.39(1) yes
C(9) H(6) 0.996 no
C(10) C(11) 1.38(1) yes
C(10) H(7) 0.999 no
C(11) C(12) 1.375(8) yes
C(11) H(8) 0.998 no
C(12) H(9) 0.998 no
C(13) C(14) 1.393(7) yes
C(13) C(18) 1.380(8) yes
C(14) C(15) 1.382(8) yes
C(14) H(10) 1.003 no
C(15) C(16) 1.37(1) yes
C(15) H(11) 0.950 no
C(16) C(17) 1.39(1) yes
C(16) H(12) 0.998 no
C(17) C(18) 1.363(10) yes
C(17) H(13) 0.953 no
C(18) H(14) 1.002 no
C(19) C(20) 1.408(7) yes
C(19) C(24) 1.387(7) yes
C(20) C(21) 1.374(8) yes
C(20) H(15) 1.001 no
C(21) C(22) 1.368(9) yes
C(21) H(16) 0.998 no
C(22) C(23) 1.382(9) yes
C(22) H(17) 1.004 no
C(23) C(24) 1.394(7) yes
C(23) H(18) 0.998 no
C(24) H(19) 0.999 no
C(25) C(26) 1.397(8) yes
C(25) C(30) 1.393(8) yes
C(26) C(27) 1.389(9) yes
C(26) H(20) 1.002 no
C(27) C(28) 1.393(9) yes
C(27) H(21) 0.999 no
C(28) C(29) 1.372(10) yes
C(28) H(22) 0.998 no
C(29) C(30) 1.380(9) yes
C(29) H(23) 1.001 no
C(30) H(24) 0.999 no
C(31) C(32) 1.402(8) yes
C(31) C(36) 1.408(8) yes
C(32) C(33) 1.383(9) yes
C(32) H(25) 0.998 no
C(33) C(34) 1.38(1) yes
C(33) H(26) 0.997 no
C(34) C(35) 1.40(1) yes
C(34) H(27) 0.998 no
C(35) C(36) 1.371(9) yes
C(35) H(28) 0.999 no
C(36) H(29) 0.993 no
C(37) C(38) 1.390(9) yes
C(37) C(42) 1.384(9) yes
C(38) C(39) 1.377(9) yes
C(38) H(30) 0.992 no
C(39) C(40) 1.38(1) yes
C(39) H(31) 1.007 no
C(40) C(41) 1.36(1) yes
C(40) H(32) 0.995 no
C(41) C(42) 1.384(10) yes
C(41) H(33) 1.000 no
C(42) H(34) 0.993 no
C(43) H(35) 1.018 no
C(43) H(36) 0.955 no

loop_
_geom_contact_atom_site_label_1
_geom_contact_atom_site_label_2
_geom_contact_distance
_geom_contact_site_symmetry_2
Cl(1) C(43) 3.485(9) 2_656
Cl(3) C(8) 3.505(7) 2_656
C(8) C(43) 3.57(1) 2_656
C(9) C(43) 3.56(1) 2_656
C(11) C(11) 3.55(1) 2_656
C(26) C(28) 3.531(9) 2_565
C(27) C(28) 3.566(10) 2_565

loop_
_geom_torsion_atom_site_label_1
_geom_torsion_atom_site_label_2
_geom_torsion_atom_site_label_3
_geom_torsion_atom_site_label_4
_geom_torsion
_geom_torsion_publ_flag
Pt S C(1) C(2) 162.1(4) yes
Pt S C(1) C(6) -21.5(6) yes
Pt P(1) C(7) C(8) 138.5(4) yes
Pt P(1) C(7) C(12) -41.1(5) yes
Pt P(1) C(13) C(14) -78.8(4) yes
Pt P(1) C(13) C(18) 100.0(5) yes
Pt P(1) C(19) C(20) -5.3(5) yes
Pt P(1) C(19) C(24) 172.0(4) yes
Pt P(2) C(25) C(26) -142.9(4) yes
Pt P(2) C(25) C(30) 42.7(5) yes
Pt P(2) C(31) C(32) 57.9(5) yes
Pt P(2) C(31) C(36) -124.2(4) yes
Pt P(2) C(37) C(38) 46.6(6) yes
Pt P(2) C(37) C(42) -136.4(5) yes
Br C(4) C(3) C(2) -179.6(5) yes
Br C(4) C(5) C(6) 179.7(5) yes
Cl(1) Pt S C(1) -143.0(4) yes
Cl(1) Pt P(1) C(7) -45.9(2) yes
Cl(1) Pt P(1) C(13) -167.3(2) yes
Cl(1) Pt P(1) C(19) 74.5(2) yes
Cl(1) Pt P(2) C(25) -128.7(2) yes
Cl(1) Pt P(2) C(31) -11.0(2) yes
Cl(1) Pt P(2) C(37) 111.3(2) yes
S Pt P(1) C(7) 140.6(2) yes
S Pt P(1) C(13) 19.2(2) yes
S Pt P(1) C(19) -99.0(2) yes
S Pt P(2) C(25) 44.7(2) yes
S Pt P(2) C(31) 162.4(2) yes
S Pt P(2) C(37) -75.3(2) yes
S C(1) C(2) C(3) 175.2(5) yes
S C(1) C(6) C(5) -174.8(5) yes
P(1) Pt S C(1) -69.1(2) yes
P(1) Pt P(2) C(25) -34.2(7) yes
P(1) Pt P(2) C(31) 83.5(7) yes
P(1) Pt P(2) C(37) -154.2(7) yes
P(1) C(7) C(8) C(9) -179.1(5) yes
P(1) C(7) C(12) C(11) 179.9(5) yes
P(1) C(13) C(14) C(15) 179.5(5) yes
P(1) C(13) C(18) C(17) -178.5(7) yes
P(1) C(19) C(20) C(21) 179.9(5) yes
P(1) C(19) C(24) C(23) -179.6(5) yes
P(2) Pt S C(1) 114.7(2) yes
P(2) Pt P(1) C(7) -140.6(7) yes
P(2) Pt P(1) C(13) 98.0(7) yes
P(2) Pt P(1) C(19) -20.2(7) yes
P(2) C(25) C(26) C(27) -172.2(5) yes
P(2) C(25) C(30) C(29) 172.7(6) yes
P(2) C(31) C(32) C(33) 178.5(5) yes
P(2) C(31) C(36) C(35) -177.4(5) yes
P(2) C(37) C(38) C(39) 179.4(8) yes
P(2) C(37) C(42) C(41) -179.2(7) yes
C(1) C(2) C(3) C(4) 1.1(10) yes
C(1) C(6) C(5) C(4) -1(1) yes
C(2) C(1) C(6) C(5) 1.5(10) yes
C(2) C(3) C(4) C(5) -0.9(10) yes
C(3) C(2) C(1) C(6) -1.4(9) yes
C(3) C(4) C(5) C(6) 1(1) yes
C(7) P(1) C(13) C(14) 155.8(4) yes
C(7) P(1) C(13) C(18) -25.5(6) yes
C(7) P(1) C(19) C(20) 117.3(5) yes
C(7) P(1) C(19) C(24) -65.3(5) yes
C(7) C(8) C(9) C(10) 0(1) yes
C(7) C(12) C(11) C(10) 0(1) yes
C(8) C(7) P(1) C(13) -90.7(5) yes
C(8) C(7) P(1) C(19) 16.6(5) yes
C(8) C(7) C(12) C(11) 0.3(9) yes
C(8) C(9) C(10) C(11) 0(1) yes
C(9) C(8) C(7) C(12) 0.5(9) yes
C(9) C(10) C(11) C(12) 0(1) yes
C(12) C(7) P(1) C(13) 89.7(5) yes
C(12) C(7) P(1) C(19) -163.0(4) yes
C(13) P(1) C(19) C(20) -134.4(5) yes
C(13) P(1) C(19) C(24) 43.0(5) yes
C(13) C(14) C(15) C(16) 0(1) yes
C(13) C(18) C(17) C(16) -1(1) yes
C(14) C(13) P(1) C(19) 43.9(5) yes
C(14) C(13) C(18) C(17) 0(1) yes
C(14) C(15) C(16) C(17) 0(1) yes
C(15) C(14) C(13) C(18) 0.7(9) yes
C(15) C(16) C(17) C(18) 1(1) yes
C(18) C(13) P(1) C(19) -137.4(5) yes
C(19) C(20) C(21) C(22) -0.8(10) yes
C(19) C(24) C(23) C(22) 0.2(10) yes
C(20) C(19) C(24) C(23) -2.2(9) yes
C(20) C(21) C(22) C(23) -1(1) yes
C(21) C(20) C(19) C(24) 2.5(9) yes
C(21) C(22) C(23) C(24) 1(1) yes
C(25) P(2) C(31) C(32) -179.6(4) yes
C(25) P(2) C(31) C(36) -1.8(5) yes
C(25) P(2) C(37) C(38) -76.5(6) yes
C(25) P(2) C(37) C(42) 100.4(6) yes
C(25) C(26) C(27) C(28) -1.1(10) yes
C(25) C(30) C(29) C(28) 0(1) yes
C(26) C(25) P(2) C(31) 90.1(5) yes
C(26) C(25) P(2) C(37) -17.3(5) yes
C(26) C(25) C(30) C(29) -1.9(9) yes
C(26) C(27) C(28) C(29) 0(1) yes
C(27) C(26) C(25) C(30) 2.2(9) yes
C(27) C(28) C(29) C(30) 0(1) yes
C(30) C(25) P(2) C(31) -84.3(5) yes
C(30) C(25) P(2) C(37) 168.3(5) yes
C(31) P(2) C(37) C(38) 176.7(6) yes
C(31) P(2) C(37) C(42) -6.3(6) yes
C(31) C(32) C(33) C(34) -0.8(9) yes
C(31) C(36) C(35) C(34) -1.6(10) yes
C(32) C(31) P(2) C(37) -70.3(5) yes
C(32) C(31) C(36) C(35) 0.6(9) yes
C(32) C(33) C(34) C(35) -0.2(10) yes
C(33) C(32) C(31) C(36) 0.6(8) yes
C(33) C(34) C(35) C(36) 1(1) yes
C(36) C(31) P(2) C(37) 107.6(5) yes
C(37) C(38) C(39) C(40) -2(1) yes
C(37) C(42) C(41) C(40) 1(1) yes
C(38) C(37) C(42) C(41) -2(1) yes
C(38) C(39) C(40) C(41) 1(1) yes
C(39) C(38) C(37) C(42) 2(1) yes
C(39) C(40) C(41) C(42) -1(1) yes
C(39) C(40) C(41) C(42) -1(1) yes
